data_7032027
loop_
_publ_author_name
'Dermitzaki, Despina'
'Raptopoulou, Catherine P.'
'Psycharis, Vassilis'
'Escuer, Albert'
'Perlepes, Spyros P.'
'Stamatatos, Theocharis C.'

_publ_section_title
;
 Unexpected metal ion-assisted transformations leading to unexplored
 bridging ligands in Ni(II) coordination chemistry: the case of PO3F(2-)
 group.
;
_journal_issue 39
_journal_name_full 'Dalton transactions (Cambridge, England : 2003)'
_journal_page_first 14520
_journal_page_last 14524
_journal_paper_doi 10.1039/c4dt02204a
_journal_volume 43
_journal_year 2014
_chemical_formula_sum 'C15.2 H19.1 F2 N4.6 Ni O7.65 P2'
_chemical_formula_weight 547.30
_chemical_name_systematic
; 
 ? 
;
_space_group_IT_number 14
_symmetry_cell_setting monoclinic
_symmetry_space_group_name_Hall '-P 2ybc'
_symmetry_space_group_name_H-M 'P 1 21/c 1'
_atom_sites_solution_hydrogens geom
_atom_sites_solution_primary direct
_atom_sites_solution_secondary difmap
_audit_creation_method SHELXL-97
_cell_angle_alpha 90.00
_cell_angle_beta 111.294(1)
_cell_angle_gamma 90.00
_cell_formula_units_Z 4
_cell_length_a 11.9266(6)
_cell_length_b 18.0040(11)
_cell_length_c 13.3621(8)
_cell_measurement_reflns_used 7966
_cell_measurement_temperature 293(2)
_cell_measurement_theta_max 72.01
_cell_measurement_theta_min 6.51
_cell_volume 2673.3(3)
_computing_cell_refinement 'CrystalClear, Rigaku MSC, 2005'
_computing_data_collection 'CrystalClear, Rigaku MSC, 2005'
_computing_data_reduction 'CrystalClear, Rigaku MSC, 2005'
_computing_structure_refinement 'SHELXL-97 (Sheldrick, 1997)'
_computing_structure_solution 'SHELXS-97 (Sheldrick, 1990)'
_diffrn_ambient_temperature 293(2)
_diffrn_measured_fraction_theta_full 0.911
_diffrn_measured_fraction_theta_max 0.911
_diffrn_measurement_device_type 'Rigaku R-AXIS SPIDER IPDS'
_diffrn_measurement_method '\q scans'
_diffrn_radiation_monochromator graphite
_diffrn_radiation_source 'fine-focus sealed tube'
_diffrn_radiation_type CuK\a
_diffrn_radiation_wavelength 1.54178
_diffrn_reflns_av_R_equivalents 0.0891
_diffrn_reflns_av_sigmaI/netI 0.1086
_diffrn_reflns_limit_h_max 12
_diffrn_reflns_limit_h_min -12
_diffrn_reflns_limit_k_max 18
_diffrn_reflns_limit_k_min -18
_diffrn_reflns_limit_l_max 13
_diffrn_reflns_limit_l_min -9
_diffrn_reflns_number 10864
_diffrn_reflns_theta_full 52.00
_diffrn_reflns_theta_max 52.00
_diffrn_reflns_theta_min 6.70
_exptl_absorpt_coefficient_mu 2.696
_exptl_absorpt_correction_T_max 1.000
_exptl_absorpt_correction_T_min 0.116
_exptl_absorpt_correction_type empirical
_exptl_absorpt_process_details 'CrystalClear, Rigaku MSC, 2005'
_exptl_crystal_colour purple
_exptl_crystal_density_diffrn 1.360
_exptl_crystal_density_method 'not measured'
_exptl_crystal_description parallelepiped
_exptl_crystal_F_000 1119
_exptl_crystal_size_max 0.25
_exptl_crystal_size_mid 0.19
_exptl_crystal_size_min 0.11
_refine_diff_density_max 0.682
_refine_diff_density_min -0.386
_refine_diff_density_rms 0.097
_refine_ls_extinction_coef 0.0007(5)
_refine_ls_extinction_expression Fc^*^=kFc[1+0.001xFc^2^\l^3^/sin(2\q)]^-1/4^
_refine_ls_extinction_method SHELXL
_refine_ls_goodness_of_fit_ref 0.998
_refine_ls_hydrogen_treatment refall
_refine_ls_matrix_type full
_refine_ls_number_parameters 294
_refine_ls_number_reflns 2728
_refine_ls_number_restraints 0
_refine_ls_restrained_S_all 0.998
_refine_ls_R_factor_all 0.1761
_refine_ls_R_factor_gt 0.1065
_refine_ls_shift/su_max 0.015
_refine_ls_shift/su_mean 0.003
_refine_ls_structure_factor_coef Fsqd
_refine_ls_weighting_details 'calc w=1/[\s^2^(Fo^2^)+(0.2000P)^2^+0.0000P] where P=(Fo^2^+2Fc^2^)/3'
_refine_ls_weighting_scheme calc
_refine_ls_wR_factor_gt 0.2618
_refine_ls_wR_factor_ref 0.3231
_reflns_number_gt 1356
_reflns_number_total 2728
_reflns_threshold_expression >2sigma(I)
_cod_data_source_file c4dt02204a2.cif
_cod_data_source_block comp4
_cod_depositor_comments 'Adding full bibliography for 7032024--7032027.cif.'
_cod_original_sg_symbol_H-M P2(1)/c
_cod_original_formula_sum 'C15.20 H19.10 F2 N4.60 Ni O7.65 P2'
_cod_database_code 7032027

loop_
_symmetry_equiv_pos_as_xyz
'x, y, z'
'-x, y+1/2, -z+1/2'
'-x, -y, -z'
'x, -y-1/2, z-1/2'

loop_
_atom_site_label
_atom_site_type_symbol
_atom_site_fract_x
_atom_site_fract_y
_atom_site_fract_z
_atom_site_U_iso_or_equiv
_atom_site_adp_type
_atom_site_occupancy
_atom_site_symmetry_multiplicity
_atom_site_calc_flag
_atom_site_refinement_flags
Ni Ni 0.81988(13) 0.05058(7) 0.68412(13) 0.0868(10) Uani 1 1 d .
N1 N 0.7434(8) -0.0415(4) 0.5916(7) 0.083(3) Uani 1 1 d .
N2 N 0.6580(7) 0.0404(4) 0.7060(8) 0.090(3) Uani 1 1 d .
O1 O 0.6197(7) 0.0802(4) 0.7773(7) 0.115(2) Uani 1 1 d .
C1 C 0.4817(10) -0.0342(6) 0.6891(10) 0.123(4) Uani 1 1 d .
H1A H 0.4814 -0.0073 0.7510 0.173 Uiso 1 1 calc R
H1B H 0.4822 -0.0866 0.7028 0.173 Uiso 1 1 calc R
H1C H 0.4112 -0.0218 0.6283 0.173 Uiso 1 1 calc R
C2 C 0.5907(9) -0.0142(6) 0.6662(9) 0.087(3) Uani 1 1 d .
C3 C 0.6346(10) -0.0620(5) 0.5926(10) 0.084(3) Uani 1 1 d .
C4 C 0.5681(10) -0.1162(6) 0.5273(11) 0.107(4) Uani 1 1 d .
H4 H 0.4917 -0.1275 0.5264 0.139 Uiso 1 1 calc R
C5 C 0.6158(18) -0.1545(7) 0.4615(13) 0.140(5) Uani 1 1 d .
H5 H 0.5747 -0.1948 0.4214 0.182 Uiso 1 1 calc R
C6 C 0.7203(14) -0.1334(6) 0.4562(11) 0.130(5) Uani 1 1 d .
H6 H 0.7497 -0.1548 0.4073 0.169 Uiso 1 1 calc R
C7 C 0.7832(9) -0.0787(6) 0.5258(10) 0.092(3) Uani 1 1 d .
H7 H 0.8595 -0.0669 0.5267 0.119 Uiso 1 1 calc R
N11 N 0.9143(8) -0.0185(4) 0.8143(8) 0.093(3) Uani 1 1 d .
N12 N 0.9856(7) 0.0388(4) 0.6695(8) 0.079(2) Uani 1 1 d .
O11 O 1.0221(6) 0.0725(4) 0.5910(7) 0.106(2) Uani 1 1 d .
C11 C 1.1778(10) -0.0218(6) 0.7272(10) 0.116(4) Uani 1 1 d .
H11A H 1.1686 -0.0358 0.6553 0.162 Uiso 1 1 calc R
H11B H 1.2131 -0.0622 0.7752 0.162 Uiso 1 1 calc R
H11C H 1.2291 0.0210 0.7483 0.162 Uiso 1 1 calc R
C12 C 1.0656(10) -0.0050(6) 0.7311(12) 0.090(4) Uani 1 1 d .
C13 C 1.0261(11) -0.0378(5) 0.8101(10) 0.092(4) Uani 1 1 d .
C14 C 1.0976(11) -0.0862(7) 0.8843(13) 0.115(4) Uani 1 1 d .
H14 H 1.1728 -0.0987 0.8833 0.150 Uiso 1 1 calc R
C15 C 1.0580(14) -0.1175(7) 0.9630(11) 0.115(4) Uani 1 1 d .
H15 H 1.1068 -0.1508 1.0132 0.150 Uiso 1 1 calc R
C16 C 0.9472(15) -0.0986(6) 0.9649(10) 0.118(5) Uani 1 1 d .
H16 H 0.9199 -0.1190 1.0157 0.153 Uiso 1 1 calc R
C17 C 0.8779(12) -0.0490(8) 0.8905(14) 0.119(5) Uani 1 1 d .
H17 H 0.8032 -0.0357 0.8920 0.155 Uiso 1 1 calc R
O21 O 0.8823(6) 0.1462(3) 0.7717(6) 0.107(2) Uani 1 1 d .
O22 O 0.7041(7) 0.2175(4) 0.7720(7) 0.124(3) Uani 1 1 d .
O23 O 0.7897(8) 0.2440(4) 0.6303(9) 0.145(3) Uani 1 1 d .
O24 O 0.7385(5) 0.1141(3) 0.5516(5) 0.091(2) Uani 1 1 d .
O25 O 0.8901(6) 0.1896(3) 0.5021(7) 0.115(3) Uani 1 1 d .
F1 F 0.6710(6) 0.2290(4) 0.4383(7) 0.175(3) Uani 1 1 d .
F2 F 0.8987(7) 0.2824(3) 0.8162(8) 0.176(3) Uani 1 1 d .
P1 P 0.7740(3) 0.18767(16) 0.5252(3) 0.1105(14) Uani 1 1 d .
P2 P 0.8197(3) 0.21748(15) 0.7541(3) 0.1055(14) Uani 1 1 d .
C1S C 0.7468(17) -0.2691(10) 0.2579(14) 0.102(6) Uiso 0.60 1 d P
C2S C 0.8516(17) -0.2463(10) 0.2325(15) 0.117(6) Uiso 0.60 1 d P
N1S N 0.6751(17) -0.2867(10) 0.2798(15) 0.145(7) Uiso 0.60 1 d P
O1W O 0.513(2) 0.3583(14) 0.5089(18) 0.146(8) Uiso 0.35 1 d P
O2W O 0.373(3) 0.4152(16) 0.484(2) 0.146(9) Uiso 0.30 1 d P
H1O H 0.6474 0.1266 0.7929 0.050 Uiso 1 1 d .
H11O H 0.9557 0.1089 0.5393 0.050 Uiso 1 1 d .

loop_
_atom_site_aniso_label
_atom_site_aniso_U_11
_atom_site_aniso_U_22
_atom_site_aniso_U_33
_atom_site_aniso_U_23
_atom_site_aniso_U_13
_atom_site_aniso_U_12
Ni 0.0867(15) 0.0584(12) 0.124(2) 0.0003(8) 0.0489(13) -0.0030(7)
N1 0.098(6) 0.066(5) 0.105(7) 0.000(5) 0.061(6) -0.011(4)
N2 0.088(6) 0.061(5) 0.125(8) 0.004(5) 0.045(6) -0.001(5)
O1 0.125(6) 0.081(4) 0.161(7) -0.006(5) 0.078(6) -0.007(4)
C1 0.099(9) 0.121(9) 0.156(12) -0.015(8) 0.052(8) -0.030(7)
C2 0.071(7) 0.077(7) 0.111(9) 0.005(7) 0.032(7) -0.017(6)
C3 0.085(8) 0.061(6) 0.115(10) 0.031(7) 0.046(8) 0.008(6)
C4 0.084(8) 0.070(7) 0.157(12) 0.004(8) 0.032(8) -0.026(6)
C5 0.204(16) 0.068(8) 0.183(13) -0.022(9) 0.113(13) -0.024(9)
C6 0.163(14) 0.078(8) 0.173(13) -0.038(9) 0.089(11) -0.039(8)
C7 0.082(8) 0.086(7) 0.128(10) -0.013(8) 0.063(8) -0.005(6)
N11 0.068(6) 0.057(5) 0.140(9) -0.004(5) 0.021(6) 0.007(4)
N12 0.086(7) 0.066(5) 0.090(7) -0.005(5) 0.037(6) -0.015(5)
O11 0.091(5) 0.086(4) 0.147(7) 0.020(5) 0.049(5) 0.028(4)
C11 0.090(8) 0.089(7) 0.144(11) 0.015(7) 0.013(8) 0.029(6)
C12 0.070(8) 0.064(6) 0.135(12) 0.013(7) 0.037(8) 0.022(6)
C13 0.100(9) 0.045(5) 0.112(10) 0.034(6) 0.016(8) 0.027(6)
C14 0.128(11) 0.085(8) 0.156(13) -0.009(9) 0.079(11) -0.001(8)
C15 0.121(12) 0.092(8) 0.123(12) 0.003(8) 0.034(10) 0.017(8)
C16 0.164(14) 0.060(7) 0.115(11) 0.044(7) 0.034(10) 0.012(7)
C17 0.120(11) 0.116(10) 0.162(13) -0.025(10) 0.100(11) -0.049(9)
O21 0.098(5) 0.075(4) 0.157(7) -0.015(4) 0.058(5) -0.009(4)
O22 0.122(6) 0.087(5) 0.178(8) -0.029(5) 0.074(6) -0.006(4)
O23 0.187(8) 0.059(4) 0.195(10) -0.004(6) 0.078(6) 0.001(5)
O24 0.083(4) 0.054(3) 0.133(6) 0.004(4) 0.035(4) -0.001(3)
O25 0.067(5) 0.090(5) 0.191(8) 0.031(5) 0.050(5) 0.004(3)
F1 0.147(6) 0.156(7) 0.241(9) 0.088(6) 0.094(6) 0.043(5)
F2 0.175(7) 0.089(4) 0.298(10) -0.032(5) 0.125(7) -0.035(4)
P1 0.100(3) 0.072(2) 0.165(4) 0.017(2) 0.055(3) -0.0003(16)
P2 0.122(3) 0.0608(19) 0.144(4) -0.001(2) 0.061(3) 0.0014(16)

loop_
_atom_type_symbol
_atom_type_description
_atom_type_scat_dispersion_real
_atom_type_scat_dispersion_imag
_atom_type_scat_source
C C 0.0181 0.0091 'International Tables Vol C Tables 4.2.6.8 and 6.1.1.4'
H H 0.0000 0.0000 'International Tables Vol C Tables 4.2.6.8 and 6.1.1.4'
N N 0.0311 0.0180 'International Tables Vol C Tables 4.2.6.8 and 6.1.1.4'
O O 0.0492 0.0322 'International Tables Vol C Tables 4.2.6.8 and 6.1.1.4'
Ni Ni -3.0029 0.5091 'International Tables Vol C Tables 4.2.6.8 and 6.1.1.4'
P P 0.2955 0.4335 'International Tables Vol C Tables 4.2.6.8 and 6.1.1.4'
F F 0.0727 0.0534 'International Tables Vol C Tables 4.2.6.8 and 6.1.1.4'

loop_
_geom_angle_atom_site_label_1
_geom_angle_atom_site_label_2
_geom_angle_atom_site_label_3
_geom_angle
O24 Ni O21 89.1(2)
O24 Ni N2 89.9(3)
O21 Ni N2 99.1(3)
O24 Ni N12 98.4(3)
O21 Ni N12 88.8(3)
N2 Ni N12 168.7(3)
O24 Ni N1 87.9(3)
O21 Ni N1 175.3(3)
N2 Ni N1 77.4(4)
N12 Ni N1 95.2(3)
O24 Ni N11 174.9(4)
O21 Ni N11 92.9(3)
N2 Ni N11 94.5(4)
N12 Ni N11 76.9(4)
N1 Ni N11 90.4(3)
C7 N1 C3 116.5(9)
C7 N1 Ni 127.9(7)
C3 N1 Ni 115.3(8)
C2 N2 O1 112.0(9)
C2 N2 Ni 119.7(8)
O1 N2 Ni 127.3(7)
N2 O1 H1O 117.0
C2 C1 H1A 109.5
C2 C1 H1B 109.5
H1A C1 H1B 109.5
C2 C1 H1C 109.5
H1A C1 H1C 109.5
H1B C1 H1C 109.5
N2 C2 C1 125.1(11)
N2 C2 C3 113.3(10)
C1 C2 C3 121.6(10)
N1 C3 C4 121.8(12)
N1 C3 C2 113.9(10)
C4 C3 C2 124.0(11)
C3 C4 C5 119.0(12)
C3 C4 H4 120.5
C5 C4 H4 120.5
C6 C5 C4 119.9(13)
C6 C5 H5 120.0
C4 C5 H5 120.0
C5 C6 C7 117.5(13)
C5 C6 H6 121.3
C7 C6 H6 121.3
N1 C7 C6 124.9(10)
N1 C7 H7 117.6
C6 C7 H7 117.6
C17 N11 C13 119.9(10)
C17 N11 Ni 129.6(10)
C13 N11 Ni 110.3(9)
C12 N12 O11 112.6(9)
C12 N12 Ni 121.1(8)
O11 N12 Ni 126.2(7)
N12 O11 H11O 112.9
C12 C11 H11A 109.5
C12 C11 H11B 109.5
H11A C11 H11B 109.5
C12 C11 H11C 109.5
H11A C11 H11C 109.5
H11B C11 H11C 109.5
N12 C12 C11 127.7(13)
N12 C12 C13 111.1(10)
C11 C12 C13 121.2(12)
C14 C13 N11 119.0(12)
C14 C13 C12 120.9(13)
N11 C13 C12 120.1(9)
C13 C14 C15 120.3(12)
C13 C14 H14 119.8
C15 C14 H14 119.8
C16 C15 C14 119.8(13)
C16 C15 H15 120.1
C14 C15 H15 120.1
C17 C16 C15 118.7(13)
C17 C16 H16 120.6
C15 C16 H16 120.7
N11 C17 C16 122.3(12)
N11 C17 H17 118.8
C16 C17 H17 118.8
P2 O21 Ni 125.7(4)
P2 O23 P1 125.8(5)
P1 O24 Ni 128.8(4)
O24 P1 O25 115.5(4)
O24 P1 F1 113.3(4)
O25 P1 F1 111.7(4)
O24 P1 O23 107.3(4)
O25 P1 O23 108.7(4)
F1 P1 O23 98.8(5)
O21 P2 O22 115.1(4)
O21 P2 F2 113.8(4)
O22 P2 F2 109.6(4)
O21 P2 O23 109.3(5)
O22 P2 O23 106.9(5)
F2 P2 O23 100.9(5)
N1S C1S C2S 177(2)

loop_
_geom_bond_atom_site_label_1
_geom_bond_atom_site_label_2
_geom_bond_distance
Ni O24 2.034(6)
Ni O21 2.063(6)
Ni N2 2.064(9)
Ni N12 2.066(8)
Ni N1 2.071(8)
Ni N11 2.102(9)
N1 C7 1.323(11)
N1 C3 1.354(12)
N2 C2 1.258(11)
N2 O1 1.396(10)
O1 H1O 0.8940
C1 C2 1.483(14)
C1 H1A 0.9600
C1 H1B 0.9600
C1 H1C 0.9600
C2 C3 1.534(14)
C3 C4 1.357(14)
C4 C5 1.391(15)
C4 H4 0.9300
C5 C6 1.328(17)
C5 H5 0.9300
C6 C7 1.375(14)
C6 H6 0.9300
C7 H7 0.9300
N11 C17 1.359(15)
N11 C13 1.398(14)
N12 C12 1.281(12)
N12 O11 1.410(9)
O11 H11O 1.0662
C11 C12 1.391(13)
C11 H11A 0.9600
C11 H11B 0.9600
C11 H11C 0.9600
C12 C13 1.430(15)
C13 C14 1.362(15)
C14 C15 1.417(15)
C14 H14 0.9300
C15 C16 1.373(15)
C15 H15 0.9300
C16 C17 1.368(16)
C16 H16 0.9300
C17 H17 0.9300
O21 P2 1.460(6)
O22 P2 1.482(7)
O23 P2 1.632(10)
O23 P1 1.686(9)
O24 P1 1.473(6)
O25 P1 1.525(7)
F1 P1 1.541(7)
F2 P2 1.542(7)
C1S N1S 1.05(2)
C1S C2S 1.47(2)
